data_7129872
loop_
_publ_author_name
'Machalska, Ewa'
'Zaj\;ac, Grzegorz'
'Baranska, Malgorzata'
'Bou\<r, Petr'
'Kaczorek, Dorota'
'Kaw\;ecki, Robert'
'Rode, Joanna E.'
'Lyczko, Krzysztof'
'Dobrowolski, Jan Cz.'

_publ_section_title
;
 New chiral ECD-Raman spectroscopy of atropisomeric naphthalenediimides
;
_journal_name_full 'Chemical Communications'
_journal_paper_doi 10.1039/D1CC06974H
_journal_year 2022
_chemical_formula_moiety 'C38 H25 N3 O6'
_chemical_formula_sum 'C38 H25 N3 O6'
_chemical_formula_weight 619.61
_space_group_crystal_system triclinic
_space_group_IT_number 1
_space_group_name_Hall 'P 1'
_space_group_name_H-M_alt 'P 1'
_atom_sites_solution_hydrogens geom
_atom_sites_solution_primary direct
_audit_creation_date 2021-10-18
_audit_creation_method
;
Olex2 1.5
(compiled 2021.08.20 svn.r13c46975 for OlexSys, GUI svn.r6405)
;
_audit_update_record
;
2021-10-18 deposited with the CCDC.	2022-03-08 downloaded from the CCDC.
;
_cell_angle_alpha 69.204(2)
_cell_angle_beta 78.6911(18)
_cell_angle_gamma 75.309(2)
_cell_formula_units_Z 2
_cell_length_a 8.83471(17)
_cell_length_b 11.9486(3)
_cell_length_c 15.9837(4)
_cell_measurement_reflns_used 35271
_cell_measurement_temperature 100.01(10)
_cell_measurement_theta_max 69.5960
_cell_measurement_theta_min 4.0280
_cell_volume 1515.25(7)
_computing_cell_refinement 'CrysAlisPro 1.171.40.84a (Rigaku OD, 2020)'
_computing_data_collection 'CrysAlisPro 1.171.40.84a (Rigaku OD, 2020)'
_computing_data_reduction 'CrysAlisPro 1.171.40.84a (Rigaku OD, 2020)'
_computing_molecular_graphics 'Olex2 1.5 (Dolomanov et al., 2009)'
_computing_publication_material 'Olex2 1.5 (Dolomanov et al., 2009)'
_computing_structure_refinement 'SHELXL 2017/1 (Sheldrick, 2015)'
_computing_structure_solution 'SHELXS (Sheldrick, 2008)'
_diffrn_ambient_environment N~2~
_diffrn_ambient_temperature 100.01(10)
_diffrn_detector 'CCD plate'
_diffrn_detector_area_resol_mean 16.0131
_diffrn_detector_type Eos
_diffrn_measured_fraction_theta_full 1.000
_diffrn_measured_fraction_theta_max 1.000
_diffrn_measurement_details
;
List of Runs (angles in degrees, time in seconds):

  # Type    Start    End  Width  t~exp~   \w     \q     \k     \f   Frames
#--------------------------------------------------------------------------
  1  \w    -21.00  32.00   1.00    1.00    --    0.00 -77.00 -30.00   53
  2  \w    -74.00  49.00   1.00    1.00    --    0.00 -19.00  30.00  123
  3  \w    -32.00  42.00   1.00    1.00    --    0.00  77.00 150.00   74
  4  \w    -21.00  15.00   1.00    1.00    --   24.00 101.00  11.95   36
  5  \w      1.00  29.00   1.00    1.15    --   40.00  90.00  38.01   28
  6  \w     10.00  42.00   1.00    1.15    --   44.00  81.00-124.13   32
  7  \w     10.00  42.00   1.00    1.15    --   44.00  82.00 175.90   32
  8  \w     14.00  42.00   1.00    1.15    --   48.00  81.00  27.47   28
  9  \w     14.00  42.00   1.00    1.15    --   48.00  82.00 105.41   28
 10  \w     14.00  42.00   1.00    1.15    --   48.00  81.00 -83.23   28
 11  \w     15.00  42.00   1.00    1.15    --   48.00  80.00 -38.15   27
 12  \w     15.00  42.00   1.00    1.15    --   48.00  80.00-159.03   27
 13  \w    -15.00  76.00   1.00    1.15    --   54.00 -57.00   0.00   91
 14  \w     28.00 123.00   1.00    1.15    --   54.00  67.00 -14.06   95
 15  \w      6.00  98.00   1.00    1.15    --   54.00 -99.00 150.00   92
 16  \w     32.00 123.00   1.00    1.15    --   54.00  57.00  90.00   91
 17  \w    -17.00  86.00   1.00    1.15    --   54.00 -77.00 -90.00  103
 18  \w     32.00 123.00   1.00    1.15    --   54.00  57.00-180.00   91
 19  \w     24.00 124.00   1.00    1.15    --   54.00  74.00 114.18  100
 20  \w     28.00 123.00   1.00    1.15    --   54.00  67.00  52.31   95
 21  \w     27.00 126.00   1.00    1.15    --   56.00  72.00-139.61   99
 22  \w     34.00 134.00   1.00    1.15    --   64.00  74.00 124.61  100
 23  \w     40.00 132.00   1.00    1.15    --   64.00  62.00 -86.29   92
 24  \w     37.00 134.00   1.00    1.15    --   64.00  69.00-121.11   97
 25  \w     45.00 136.00   1.00    1.15    --   68.00  61.00 -52.14   91
 26  \w     40.00 138.00   1.00    1.15    --   68.00  70.00-176.34   98
 27  \w     42.00 145.00   1.00    1.15    --   72.00  34.00 131.29  103
 28  \w     49.00 142.00   1.00    1.15    --   72.00  52.00 -70.75   93
 29  \w     45.00 142.00   1.00    1.15    --   72.00  69.00 120.58   97
 30  \w     42.00 142.00   1.00    1.15    --   72.00  74.00 -25.55  100
 31  \w     49.00 146.00   1.00    1.15    --   76.00  68.00 177.07   97
 32  \w     54.00 146.00   1.00    1.15    --   76.00  53.00  45.37   92
 33  \w     55.00 145.00   1.00    1.15    --   76.00  58.00-116.13   90
 34  \w     59.00 149.00   1.00    1.15    --   80.00  58.00-154.77   90
 35  \w     57.00 148.00   1.00    1.15    --   80.00  61.00  46.14   91
 36  \w     58.00 153.00   1.00    2.75    --   84.00  67.00 -63.43   95
 37  \w     65.00 162.00   1.00    2.75    --   92.00  69.00  74.83   97
 38  \w     68.00 163.00   1.00    2.75    --   92.00  48.00   6.78   95
 39  \w     64.00 162.00   1.00    2.75    --   92.00  71.00 165.07   98
 40  \w     70.00 161.00   1.00    2.75    --   92.00  56.00-143.36   91
 41  \w     66.00 161.00   1.00    2.75    --   92.00  67.00  27.01   95
 42  \w     67.00 166.00   1.00    2.75    --   96.00  73.00-119.03   99
 43  \w     75.00 168.00   1.00    2.75    --  100.00  64.00 -60.98   93
 44  \w     78.00 173.00   1.00    2.75    --  104.00  66.00 -44.84   95
 45  \w     84.00 175.00   1.00    2.75    --  108.00  63.00 -60.00   91
 46  \w     37.00 140.00   1.00    2.75    --  108.00 -77.00-180.00  103
 47  \w     85.00 178.00   1.00    2.75    --  108.00  50.00  30.00   93
 48  \w     84.00 175.00   1.00    2.75    --  108.00  63.00-180.00   91
 49  \w     35.00 109.00   1.00    2.75    --  108.00-111.00 120.00   74
 50  \w     81.00 178.00   1.00    2.75    --  108.00  37.00  30.00   97
 51  \w     84.00 175.00   1.00    2.75    --  108.00  63.00 -90.00   91
 52  \w     84.00 175.00   1.00    2.75    --  108.00  63.00 120.00   91
 53  \w     85.00 178.00   1.00    2.75    --  108.00  50.00  60.00   93
 54  \w    103.00 178.00   1.00    2.75    --  108.00  77.00   0.00   75
 55  \w     84.00 175.00   1.00    2.75    --  108.00  63.00  60.00   91
 56  \w     84.00 175.00   1.00    2.75    --  108.00  63.00  90.00   91
 57  \w     35.00 109.00   1.00    2.75    --  108.00-111.00 -60.00   74
 58  \w     35.00 106.00   1.00    2.75    --  108.00 -91.00  60.00   71
 59  \w     35.00 106.00   1.00    2.75    --  108.00 -91.00 -30.00   71
 60  \w     35.00 109.00   1.00    2.75    --  108.00-111.00-180.00   74
 61  \w     84.00 175.00   1.00    2.75    --  108.00  63.00-150.00   91
 62  \w     80.00 178.00   1.00    2.75    --  108.00  71.00 -38.86   98
 63  \w     83.00 176.00   1.00    2.75    --  108.00  64.00 146.32   93
 64  \w     85.00 178.00   1.00    2.75    --  108.00  50.00-180.00   93
 65  \w     35.00 109.00   1.00    2.75    --  108.00-111.00  30.00   74
 66  \w     35.00 106.00   1.00    2.75    --  108.00 -91.00 120.00   71
 67  \w     85.00 178.00   1.00    2.75    --  108.00  50.00-120.00   93
 68  \w     85.00 178.00   1.00    2.75    --  108.00  50.00 120.00   93
 69  \w    -74.00  74.00   1.00    1.00    --    0.00   0.00-180.00  148
 70  \w    -31.00  10.00   1.00    1.00    --   16.00 106.00 -83.71   41
 71  \w    -25.00  14.00   1.00    1.00    --   20.00 102.00 102.14   39
 72  \w    -26.00   7.00   1.00    1.00    --   24.00 110.00  80.32   33
 73  \w     16.00  42.00   1.00    1.15    --   48.00  77.00 -23.00   26
 74  \w    -20.00 128.00   1.00    1.15    --   54.00   0.00   0.00  148
 75  \w     32.00 123.00   1.00    1.15    --   54.00  57.00 120.00   91
 76  \w    -20.00 128.00   1.00    1.15    --   54.00   0.00  90.00  148
 77  \w    -20.00 128.00   1.00    1.15    --   54.00   0.00 -30.00  148
 78  \w    -20.00 128.00   1.00    1.15    --   54.00   0.00 150.00  148
 79  \w    -20.00 128.00   1.00    1.15    --   54.00   0.00-120.00  148
 80  \w    -20.00 128.00   1.00    1.15    --   54.00   0.00 120.00  148
 81  \w    -20.00 128.00   1.00    1.15    --   54.00   0.00  30.00  148
 82  \w    -20.00 128.00   1.00    1.15    --   54.00   0.00-180.00  148
 83  \w     27.00 112.00   1.00    1.15    --   54.00-125.00-180.00   85
 84  \w    -20.00 128.00   1.00    1.15    --   54.00   0.00 -60.00  148
 85  \w    -20.00 128.00   1.00    1.15    --   54.00   0.00-150.00  148
 86  \w    -20.00 128.00   1.00    1.15    --   54.00   0.00 -90.00  148
 87  \w    -20.00 128.00   1.00    1.15    --   54.00   0.00  60.00  148
 88  \w     35.00 125.00   1.00    1.15    --   56.00  58.00 -40.99   90
 89  \w     32.00 127.00   1.00    1.15    --   56.00  48.00  48.04   95
 90  \w     35.00 128.00   1.00    1.15    --   60.00  64.00 -27.37   93
 91  \w     34.00 129.00   1.00    1.15    --   60.00  66.00-168.46   95
 92  \w     38.00 128.00   1.00    1.15    --   60.00  60.00-125.74   90
 93  \w     42.00 133.00   1.00    1.15    --   64.00  57.00 -50.52   91
 94  \w     46.00 138.00   1.00    1.15    --   68.00  55.00 -68.42   92
 95  \w     51.00 141.00   1.00    1.15    --   72.00  58.00 134.42   90
 96  \w     53.00 147.00   1.00    1.15    --   76.00  51.00 -77.21   94
 97  \w     74.00 165.00   1.00    2.75    --   96.00  56.00-131.12   91
 98  \w     85.00 178.00   1.00    2.75    --  108.00  50.00   0.00   93
 99  \w     85.00 178.00   1.00    2.75    --  108.00  50.00 -90.00   93
100  \w     34.00 172.00   1.00    2.75    --  108.00   0.00-180.00  138
101  \w     81.00 178.00   1.00    2.75    --  108.00  37.00 120.00   97
102  \w     85.00 178.00   1.00    2.75    --  108.00  50.00 -60.00   93
103  \w     84.00 175.00   1.00    2.75    --  108.00  63.00-120.00   91
104  \w     35.00 106.00   1.00    2.75    --  108.00 -91.00-180.00   71
105  \w     85.00 178.00   1.00    2.75    --  108.00  50.00  90.00   93
106  \w     84.00 175.00   1.00    2.75    --  108.00  63.00  30.00   91
107  \w     84.00 175.00   1.00    2.75    --  108.00  63.00   0.00   91
108  \w     85.00 178.00   1.00    2.75    --  108.00  50.00-150.00   93
109  \w     35.00 106.00   1.00    2.75    --  108.00 -91.00  30.00   71
110  \w     85.00 178.00   1.00    2.75    --  108.00  50.00 150.00   93
;
_diffrn_measurement_device 'four-circle diffractometer'
_diffrn_measurement_device_type 'SuperNova, Dual, Cu at home/near, Eos'
_diffrn_measurement_method '\w scans'
_diffrn_orient_matrix_type 'CrysAlisPro convention (1999,Acta A55,543-557)'
_diffrn_orient_matrix_UB_11 0.1767419000
_diffrn_orient_matrix_UB_12 -0.0589418000
_diffrn_orient_matrix_UB_13 -0.0029464000
_diffrn_orient_matrix_UB_21 0.0314213000
_diffrn_orient_matrix_UB_22 0.0947202000
_diffrn_orient_matrix_UB_23 -0.0930856000
_diffrn_orient_matrix_UB_31 0.0269299000
_diffrn_orient_matrix_UB_32 0.0858696000
_diffrn_orient_matrix_UB_33 0.0458728000
_diffrn_radiation_monochromator mirror
_diffrn_radiation_probe x-ray
_diffrn_radiation_type 'Cu K\a'
_diffrn_radiation_wavelength 1.54184
_diffrn_reflns_av_R_equivalents 0.0373
_diffrn_reflns_av_unetI/netI 0.0213
_diffrn_reflns_Laue_measured_fraction_full 1.000
_diffrn_reflns_Laue_measured_fraction_max 1.000
_diffrn_reflns_limit_h_max 10
_diffrn_reflns_limit_h_min -10
_diffrn_reflns_limit_k_max 14
_diffrn_reflns_limit_k_min -13
_diffrn_reflns_limit_l_max 18
_diffrn_reflns_limit_l_min -18
_diffrn_reflns_number 64114
_diffrn_reflns_point_group_measured_fraction_full 0.928
_diffrn_reflns_point_group_measured_fraction_max 0.928
_diffrn_reflns_theta_full 64.991
_diffrn_reflns_theta_max 64.991
_diffrn_reflns_theta_min 2.978
_diffrn_source 'micro-focus sealed X-ray tube'
_diffrn_source_type 'SuperNova (Cu) X-ray Source'
_exptl_absorpt_coefficient_mu 0.762
_exptl_absorpt_correction_T_max 1.00000
_exptl_absorpt_correction_T_min 0.59855
_exptl_absorpt_correction_type multi-scan
_exptl_absorpt_process_details
;
CrysAlisPro 1.171.40.84a (Rigaku Oxford Diffraction, 2020)
Empirical absorption correction using spherical harmonics,
implemented in SCALE3 ABSPACK scaling algorithm.
;
_exptl_crystal_colour yellow
_exptl_crystal_colour_primary yellow
_exptl_crystal_density_diffrn 1.358
_exptl_crystal_description block
_exptl_crystal_F_000 644
_exptl_crystal_size_max 0.25
_exptl_crystal_size_mid 0.18
_exptl_crystal_size_min 0.1
_refine_diff_density_max 0.455
_refine_diff_density_min -0.287
_refine_diff_density_rms 0.040
_refine_ls_abs_structure_details
;
 Flack x determined using 4188 quotients [(I+)-(I-)]/[(I+)+(I-)]
 (Parsons, Flack and Wagner, Acta Cryst. B69 (2013) 249-259).
;
_refine_ls_abs_structure_Flack -0.11(6)
_refine_ls_extinction_coef 0.0020(3)
_refine_ls_extinction_expression Fc^*^=kFc[1+0.001xFc^2^\l^3^/sin(2\q)]^-1/4^
_refine_ls_extinction_method 'SHELXL-2017/1 (Sheldrick 2017)'
_refine_ls_goodness_of_fit_ref 1.024
_refine_ls_hydrogen_treatment constr
_refine_ls_matrix_type full
_refine_ls_number_parameters 890
_refine_ls_number_reflns 9583
_refine_ls_number_restraints 3
_refine_ls_restrained_S_all 1.024
_refine_ls_R_factor_all 0.0362
_refine_ls_R_factor_gt 0.0354
_refine_ls_shift/su_max 0.000
_refine_ls_shift/su_mean 0.000
_refine_ls_structure_factor_coef Fsqd
_refine_ls_weighting_details 'w=1/[\s^2^(Fo^2^)+(0.0632P)^2^+0.3009P] where P=(Fo^2^+2Fc^2^)/3'
_refine_ls_weighting_scheme calc
_refine_ls_wR_factor_gt 0.0946
_refine_ls_wR_factor_ref 0.0957
_reflns_Friedel_coverage 0.856
_reflns_Friedel_fraction_full 0.856
_reflns_Friedel_fraction_max 0.856
_reflns_number_gt 9360
_reflns_number_total 9583
_reflns_threshold_expression 'I > 2\s(I)'
_cod_data_source_file d1cc06974h1.cif
_cod_data_source_block ndib-no2
_cod_database_code 7129872
_shelx_shelxl_version_number 2017/1
_chemical_oxdiff_formula 'C38 H25 N3 O6'
_chemical_oxdiff_usercomment 'yellow block, 100K, Cu, 0.20x015x0.10'
_shelx_space_group_comment
;
The symmetry employed for this shelxl refinement is uniquely defined
by the following loop, which should always be used as a source of
symmetry information in preference to the above space-group names.
They are only intended as comments.
;
_olex2_refinement_description
;
1. Fixed Uiso
 At 1.2 times of:
  All C(H) groups, All C(H,H) groups, All C(H,H,H,H) groups
 At 1.5 times of:
  All C(H,H,H) groups
2. Others
 Sof(H73C)=Sof(H73D)=Sof(C74B)=Sof(H74C)=Sof(H74D)=Sof(C75B)=Sof(H75D)=
 Sof(H75E)=Sof(H75F)=1-FVAR(1)
 Sof(H73A)=Sof(H73B)=Sof(C74A)=Sof(H74A)=Sof(H74B)=Sof(C75A)=Sof(H75A)=
 Sof(H75B)=Sof(H75C)=FVAR(1)
 Sof(H35C)=Sof(H35D)=Sof(C36B)=Sof(H36C)=Sof(H36D)=Sof(C37B)=Sof(H37D)=
 Sof(H37E)=Sof(H37F)=1-FVAR(2)
 Sof(H35A)=Sof(H35B)=Sof(C36A)=Sof(H36A)=Sof(H36B)=Sof(C37A)=Sof(H37A)=
 Sof(H37B)=Sof(H37C)=FVAR(2)
3.a Secondary CH2 refined with riding coordinates:
 C34(H34A,H34B), C35(H35A,H35B), C35(H35C,H35D), C72(H72A,H72B), C73(H73A,
 H73B), C73(H73C,H73D), C74A(H74A,H74B), C74B(H74C,H74D), C36A(H36A,H36B),
 C36B(H36C,H36D)
3.b Aromatic/amide H refined with riding coordinates:
 C10(H10), C9(H9), C3(H3), C32(H32), C33(H33), C27(H27), C4(H4), C28(H28),
 C31(H31), C30(H30), C23(H23), C19(H19), C18(H18), C24(H24), C20(H20), C21(H21),
  C41(H41), C40(H40), C47(H47), C46(H46), C70(H70), C69(H69), C58(H58),
 C68(H68), C61(H61), C56(H56), C60(H60), C64(H64), C65(H65), C57(H57), C55(H55),
  C67(H67)
3.c Idealised Me refined as rotating group:
 C75A(H75A,H75B,H75C), C75B(H75D,H75E,H75F), C37A(H37A,H37B,H37C), C37B(H37D,
 H37E,H37F)
;
_olex2_submission_special_instructions 'No special instructions were received'
_oxdiff_exptl_absorpt_empirical_details
;
Empirical correction (ABSPACK) includes:
- Absorption correction using spherical harmonics
- Frame scaling
;
_oxdiff_exptl_absorpt_empirical_full_max 1.672
_oxdiff_exptl_absorpt_empirical_full_min 0.537

loop_
_space_group_symop_operation_xyz
'x, y, z'

loop_
_atom_site_label
_atom_site_type_symbol
_atom_site_fract_x
_atom_site_fract_y
_atom_site_fract_z
_atom_site_U_iso_or_equiv
_atom_site_adp_type
_atom_site_occupancy
_atom_site_site_symmetry_order
_atom_site_calc_flag
_atom_site_refinement_flags_posn
_atom_site_refinement_flags_adp
_atom_site_refinement_flags_occupancy
_atom_site_disorder_assembly
_atom_site_disorder_group
N2 N 0.3750(3) 0.6748(2) 0.75136(15) 0.0263(5) Uani 1 1 d . . . . .
N1 N 0.1731(2) 0.68389(19) 0.34325(14) 0.0220(4) Uani 1 1 d . . . . .
C13 C 0.2524(3) 0.6902(2) 0.50396(16) 0.0213(5) Uani 1 1 d . . . . .
O4 O -0.0853(2) 0.70548(18) 0.39971(12) 0.0289(4) Uani 1 1 d . . . . .
O2 O 0.6304(2) 0.67185(19) 0.68913(14) 0.0338(4) Uani 1 1 d . . . . .
O3 O 0.1168(2) 0.69066(18) 0.80968(12) 0.0312(4) Uani 1 1 d . . . . .
C8 C 0.1733(3) 0.6953(2) 0.65774(17) 0.0226(5) Uani 1 1 d . . . . .
O1 O 0.4283(2) 0.68242(17) 0.28080(12) 0.0288(4) Uani 1 1 d . . . . .
C14 C 0.2928(3) 0.6861(2) 0.58602(17) 0.0221(5) Uani 1 1 d . . . . .
C11 C 0.0922(3) 0.7037(2) 0.49428(17) 0.0223(5) Uani 1 1 d . . . . .
C1 C 0.3321(3) 0.6835(2) 0.34618(16) 0.0227(5) Uani 1 1 d . . . . .
C5 C 0.4525(3) 0.6751(2) 0.59499(17) 0.0255(6) Uani 1 1 d . . . . .
C12 C 0.0489(3) 0.6993(2) 0.41062(16) 0.0225(5) Uani 1 1 d . . . . .
C10 C -0.0231(3) 0.7168(2) 0.56403(17) 0.0250(5) Uani 1 1 d . . . . .
H10 H -0.130824 0.729643 0.556375 0.030 Uiso 1 1 calc R U . . .
C2 C 0.3722(3) 0.6815(2) 0.43216(17) 0.0229(5) Uani 1 1 d . . . . .
C9 C 0.0174(3) 0.7114(2) 0.64626(17) 0.0243(5) Uani 1 1 d . . . . .
H9 H -0.062891 0.718819 0.694257 0.029 Uiso 1 1 calc R U . . .
C3 C 0.5278(3) 0.6692(3) 0.44241(18) 0.0283(6) Uani 1 1 d . . . . .
H3 H 0.608103 0.662832 0.394211 0.034 Uiso 1 1 calc R U . . .
N3 N -0.1060(3) 0.4545(2) 0.42663(15) 0.0306(5) Uani 1 1 d . . . . .
O6 O -0.1960(2) 0.4472(2) 0.49718(14) 0.0445(6) Uani 1 1 d . . . . .
C7 C 0.2156(3) 0.6867(2) 0.74542(17) 0.0246(5) Uani 1 1 d . . . . .
C26 C 0.0632(3) 0.4085(2) 0.43500(19) 0.0277(6) Uani 1 1 d . . . . .
C6 C 0.4962(3) 0.6738(2) 0.68016(18) 0.0274(6) Uani 1 1 d . . . . .
C25 C 0.1735(3) 0.4427(2) 0.36189(17) 0.0246(5) Uani 1 1 d . . . . .
C76 C 0.3354(3) 0.3902(2) 0.37415(18) 0.0271(6) Uani 1 1 d . . . . .
O5 O -0.1502(2) 0.49534(19) 0.35212(13) 0.0341(5) Uani 1 1 d . . . . .
C32 C 0.6122(3) 0.3656(3) 0.3154(2) 0.0358(7) Uani 1 1 d . . . . .
H32 H 0.692572 0.382230 0.266285 0.043 Uiso 1 1 calc R U . . .
C33 C 0.4580(3) 0.4147(3) 0.30155(19) 0.0301(6) Uani 1 1 d . . . . .
H33 H 0.432370 0.465521 0.243115 0.036 Uiso 1 1 calc R U . . .
C27 C 0.1032(3) 0.3315(2) 0.52081(18) 0.0323(6) Uani 1 1 d . . . . .
H27 H 0.022877 0.311317 0.569426 0.039 Uiso 1 1 calc R U . . .
C29 C 0.3780(3) 0.3130(2) 0.46035(19) 0.0306(6) Uani 1 1 d . . . . .
C4 C 0.5668(3) 0.6663(3) 0.52385(19) 0.0290(6) Uani 1 1 d . . . . .
H4 H 0.674033 0.657987 0.530402 0.035 Uiso 1 1 calc R U . . .
C16 C 0.1370(3) 0.5413(2) 0.27529(17) 0.0248(5) Uani 1 1 d . . . . .
C28 C 0.2570(3) 0.2863(3) 0.53361(19) 0.0335(6) Uani 1 1 d . . . . .
H28 H 0.284312 0.236405 0.591893 0.040 Uiso 1 1 calc R U . . .
C31 C 0.6535(3) 0.2915(3) 0.4008(2) 0.0385(7) Uani 1 1 d . . . . .
H31 H 0.761299 0.259422 0.409464 0.046 Uiso 1 1 calc R U . . .
C17 C 0.1117(3) 0.5162(3) 0.19890(19) 0.0314(6) Uani 1 1 d . . . . .
C30 C 0.5390(4) 0.2649(3) 0.4720(2) 0.0373(7) Uani 1 1 d . . . . .
H30 H 0.567956 0.213739 0.529740 0.045 Uiso 1 1 calc R U . . .
C23 C 0.1003(3) 0.7328(3) 0.11105(18) 0.0395(7) Uani 1 1 d . . . . .
H23 H 0.089826 0.797494 0.055531 0.047 Uiso 1 1 calc R U . . .
C22 C 0.0939(3) 0.6123(3) 0.11596(19) 0.0386(7) Uani 1 1 d . . . . .
C19 C 0.0760(4) 0.3775(4) 0.1284(3) 0.0600(11) Uani 1 1 d . . . . .
H19 H 0.067383 0.298157 0.132185 0.072 Uiso 1 1 calc R U . . .
C34 C 0.4205(3) 0.6691(3) 0.83751(19) 0.0330(6) Uani 1 1 d . . . . .
H34A H 0.330027 0.711736 0.869636 0.040 Uiso 1 1 calc R U . . .
H34B H 0.508123 0.712953 0.824243 0.040 Uiso 1 1 calc R U . . .
C18 C 0.1032(3) 0.3972(3) 0.2033(2) 0.0415(7) Uani 1 1 d . . . . .
H18 H 0.116256 0.331205 0.257984 0.050 Uiso 1 1 calc R U . . .
C15 C 0.1405(3) 0.6595(2) 0.26669(16) 0.0240(5) Uani 1 1 d . . . . .
C24 C 0.1212(3) 0.7558(3) 0.18483(18) 0.0325(6) Uani 1 1 d . . . . .
H24 H 0.122829 0.836595 0.181284 0.039 Uiso 1 1 calc R U . . .
C20 C 0.0608(5) 0.4730(5) 0.0463(3) 0.0675(13) Uani 1 1 d . . . . .
H20 H 0.043441 0.457703 -0.005138 0.081 Uiso 1 1 calc R U . . .
C21 C 0.0707(4) 0.5870(4) 0.0402(2) 0.0541(10) Uani 1 1 d . . . . .
H21 H 0.061899 0.650758 -0.015868 0.065 Uiso 1 1 calc R U . . .
C35 C 0.4710(4) 0.5402(3) 0.8982(2) 0.0490(9) Uani 1 1 d . . . . .
H35A H 0.551335 0.492272 0.864723 0.059 Uiso 0.709(10) 1 calc R U P A 1
H35B H 0.379630 0.499474 0.921790 0.059 Uiso 0.709(10) 1 calc R U P A 1
H35C H 0.387592 0.496751 0.900843 0.059 Uiso 0.291(10) 1 calc R U P A 2
H35D H 0.566185 0.504017 0.864926 0.059 Uiso 0.291(10) 1 calc R U P A 2
C50 C 0.1359(3) -0.0039(2) 0.64060(18) 0.0237(5) Uani 1 1 d . . . . .
N48 N -0.0811(2) -0.0174(2) 0.79641(14) 0.0254(5) Uani 1 1 d . . . . .
C39 C 0.1915(3) -0.0233(2) 0.72323(17) 0.0234(5) Uani 1 1 d . . . . .
O10 O -0.2813(2) 0.0244(2) 0.71353(15) 0.0458(6) Uani 1 1 d . . . . .
C42 C 0.4069(3) -0.0234(2) 0.56934(18) 0.0270(6) Uani 1 1 d . . . . .
O8 O 0.6642(2) -0.0500(2) 0.49190(14) 0.0406(5) Uani 1 1 d . . . . .
C48 C -0.0255(3) 0.0136(2) 0.63422(18) 0.0262(6) Uani 1 1 d . . . . .
O7 O 0.1211(2) -0.07072(18) 0.88105(12) 0.0308(4) Uani 1 1 d . . . . .
C41 C 0.4577(3) -0.0355(3) 0.64867(19) 0.0279(6) Uani 1 1 d . . . . .
H41 H 0.566823 -0.044794 0.651430 0.034 Uiso 1 1 calc R U . . .
N55 N 0.4639(3) -0.0253(3) 0.41318(17) 0.0400(6) Uani 1 1 d . . . . .
C40 C 0.3492(3) -0.0342(2) 0.72586(18) 0.0264(6) Uani 1 1 d . . . . .
H40 H 0.385280 -0.041014 0.780008 0.032 Uiso 1 1 calc R U . . .
C47 C -0.0766(3) 0.0311(3) 0.55375(19) 0.0309(6) Uani 1 1 d . . . . .
H47 H -0.186178 0.044880 0.549924 0.037 Uiso 1 1 calc R U . . .
C51 C 0.2451(3) -0.0047(2) 0.56321(18) 0.0247(6) Uani 1 1 d . . . . .
C45 C 0.1904(3) 0.0099(3) 0.48250(19) 0.0305(6) Uani 1 1 d . . . . .
C49 C -0.1407(3) 0.0081(3) 0.71564(19) 0.0303(6) Uani 1 1 d . . . . .
C62 C -0.2491(3) 0.1912(2) 0.84093(17) 0.0258(6) Uani 1 1 d . . . . .
C71 C -0.1189(3) 0.2315(3) 0.85424(18) 0.0288(6) Uani 1 1 d . . . . .
C38 C 0.0796(3) -0.0392(2) 0.80728(18) 0.0249(5) Uani 1 1 d . . . . .
O11 O -0.5401(2) 0.1607(2) 0.81418(14) 0.0395(5) Uani 1 1 d . . . . .
N82 N -0.4722(3) 0.2320(3) 0.75309(16) 0.0387(6) Uani 1 1 d . . . . .
O9 O 0.2615(3) 0.0078(4) 0.33313(17) 0.0737(10) Uani 1 1 d . . . . .
C46 C 0.0320(3) 0.0287(3) 0.4774(2) 0.0326(6) Uani 1 1 d . . . . .
H46 H -0.003909 0.039997 0.422142 0.039 Uiso 1 1 calc R U . . .
C52 C -0.1940(3) -0.0333(3) 0.87722(18) 0.0284(6) Uani 1 1 d . . . . .
C43 C 0.5234(3) -0.0329(3) 0.4900(2) 0.0338(7) Uani 1 1 d . . . . .
C44 C 0.3049(4) -0.0010(4) 0.4031(2) 0.0431(8) Uani 1 1 d . . . . .
C70 C -0.0301(3) 0.1646(3) 0.9274(2) 0.0349(6) Uani 1 1 d . . . . .
H70 H -0.058305 0.091985 0.970056 0.042 Uiso 1 1 calc R U . . .
C53 C -0.2774(3) 0.0679(2) 0.89929(17) 0.0255(5) Uani 1 1 d . . . . .
C66 C -0.0769(4) 0.3413(3) 0.7925(2) 0.0394(7) Uani 1 1 d . . . . .
C54 C -0.3878(3) 0.0519(3) 0.97866(18) 0.0314(6) Uani 1 1 d . . . . .
C63 C -0.3330(3) 0.2646(3) 0.76946(18) 0.0318(6) Uani 1 1 d . . . . .
O12 O -0.5138(3) 0.2808(3) 0.67748(17) 0.0737(9) Uani 1 1 d . . . . .
C69 C 0.0964(4) 0.2039(3) 0.9371(2) 0.0465(8) Uani 1 1 d . . . . .
H69 H 0.155933 0.157881 0.986128 0.056 Uiso 1 1 calc R U . . .
C59 C -0.4117(3) -0.0682(3) 1.0294(2) 0.0418(8) Uani 1 1 d . . . . .
C58 C -0.5258(4) -0.0830(4) 1.1064(2) 0.0540(10) Uani 1 1 d . . . . .
H58 H -0.544064 -0.162446 1.141032 0.065 Uiso 1 1 calc R U . . .
C68 C 0.1387(4) 0.3117(4) 0.8751(3) 0.0541(10) Uani 1 1 d . . . . .
H68 H 0.227291 0.337458 0.882145 0.065 Uiso 1 1 calc R U . . .
C61 C -0.2174(4) -0.1513(3) 0.9272(2) 0.0402(7) Uani 1 1 d . . . . .
H61 H -0.159700 -0.219125 0.908863 0.048 Uiso 1 1 calc R U . . .
C56 C -0.5836(4) 0.1331(4) 1.0819(2) 0.0536(10) Uani 1 1 d . . . . .
H56 H -0.641512 0.200517 1.100635 0.064 Uiso 1 1 calc R U . . .
C60 C -0.3245(4) -0.1680(3) 1.0027(2) 0.0467(8) Uani 1 1 d . . . . .
H60 H -0.340091 -0.248051 1.037396 0.056 Uiso 1 1 calc R U . . .
C64 C -0.2899(4) 0.3728(3) 0.7077(2) 0.0431(8) Uani 1 1 d . . . . .
H64 H -0.348375 0.419977 0.658417 0.052 Uiso 1 1 calc R U . . .
C65 C -0.1648(4) 0.4089(3) 0.7195(2) 0.0479(9) Uani 1 1 d . . . . .
H65 H -0.135321 0.481445 0.677510 0.057 Uiso 1 1 calc R U . . .
C57 C -0.6091(4) 0.0146(5) 1.1314(2) 0.0599(12) Uani 1 1 d . . . . .
H57 H -0.685663 0.002789 1.182926 0.072 Uiso 1 1 calc R U . . .
C72 C 0.5808(4) -0.0430(3) 0.3364(2) 0.0454(8) Uani 1 1 d . . . . .
H72A H 0.534975 -0.074892 0.299824 0.054 Uiso 1 1 calc R U . . .
H72B H 0.675109 -0.103726 0.359362 0.054 Uiso 1 1 calc R U . . .
C55 C -0.4747(3) 0.1516(3) 1.00633(19) 0.0400(7) Uani 1 1 d . . . . .
H55 H -0.458197 0.231784 0.972793 0.048 Uiso 1 1 calc R U . . .
C67 C 0.0545(4) 0.3788(3) 0.8057(3) 0.0536(10) Uani 1 1 d . . . . .
H67 H 0.083388 0.452263 0.765030 0.064 Uiso 1 1 calc R U . . .
C73 C 0.6274(6) 0.0755(5) 0.2789(3) 0.0768(14) Uani 1 1 d . . . . .
H73A H 0.664574 0.107606 0.318700 0.092 Uiso 0.493(14) 1 calc R U P B 1
H73B H 0.530437 0.133439 0.257025 0.092 Uiso 0.493(14) 1 calc R U P B 1
H73C H 0.655533 0.118476 0.314573 0.092 Uiso 0.507(14) 1 calc R U P B 2
H73D H 0.545827 0.130579 0.240194 0.092 Uiso 0.507(14) 1 calc R U P B 2
C74A C 0.7507(9) 0.0806(11) 0.1977(5) 0.038(2) Uani 0.493(14) 1 d . . P B 1
H74A H 0.740520 0.023736 0.167691 0.046 Uiso 0.493(14) 1 calc R U P B 1
H74B H 0.736789 0.164264 0.153873 0.046 Uiso 0.493(14) 1 calc R U P B 1
C75A C 0.9067(7) 0.0454(7) 0.2297(6) 0.047(3) Uani 0.493(14) 1 d . . P B 1
H75A H 0.988668 0.036915 0.179972 0.071 Uiso 0.493(14) 1 calc R U P B 1
H75B H 0.913874 -0.032676 0.278831 0.071 Uiso 0.493(14) 1 calc R U P B 1
H75C H 0.921333 0.108462 0.251498 0.071 Uiso 0.493(14) 1 calc R U P B 1
C74B C 0.7911(10) 0.0120(11) 0.2181(6) 0.059(3) Uani 0.507(14) 1 d . . P B 2
H74C H 0.856804 -0.059406 0.258087 0.071 Uiso 0.507(14) 1 calc R U P B 2
H74D H 0.760369 -0.012425 0.171786 0.071 Uiso 0.507(14) 1 calc R U P B 2
C75B C 0.8772(14) 0.1225(14) 0.1747(7) 0.088(5) Uani 0.507(14) 1 d . . P B 2
H75D H 0.970779 0.100590 0.134780 0.133 Uiso 0.507(14) 1 calc R U P B 2
H75E H 0.908904 0.142391 0.222261 0.133 Uiso 0.507(14) 1 calc R U P B 2
H75F H 0.805704 0.193470 0.139746 0.133 Uiso 0.507(14) 1 calc R U P B 2
C36A C 0.5419(8) 0.5507(7) 0.9778(4) 0.0402(15) Uani 0.709(10) 1 d . . P A 1
H36A H 0.629975 0.594876 0.952785 0.048 Uiso 0.709(10) 1 calc R U P A 1
H36B H 0.459891 0.598514 1.010650 0.048 Uiso 0.709(10) 1 calc R U P A 1
C37A C 0.6011(8) 0.4256(5) 1.0429(4) 0.0609(19) Uani 0.709(10) 1 d . . P A 1
H37A H 0.679733 0.377168 1.010143 0.091 Uiso 0.709(10) 1 calc R U P A 1
H37B H 0.512666 0.383966 1.070891 0.091 Uiso 0.709(10) 1 calc R U P A 1
H37C H 0.649204 0.434895 1.089735 0.091 Uiso 0.709(10) 1 calc R U P A 1
C36B C 0.506(2) 0.5041(15) 0.9889(11) 0.040(4) Uani 0.291(10) 1 d . . P A 2
H36C H 0.490396 0.419944 1.023027 0.047 Uiso 0.291(10) 1 calc R U P A 2
H36D H 0.439216 0.560451 1.020556 0.047 Uiso 0.291(10) 1 calc R U P A 2
C37B C 0.6795(15) 0.5116(12) 0.9776(9) 0.050(4) Uani 0.291(10) 1 d . . P A 2
H37D H 0.696654 0.588619 0.931354 0.075 Uiso 0.291(10) 1 calc R U P A 2
H37E H 0.745234 0.442859 0.959146 0.075 Uiso 0.291(10) 1 calc R U P A 2
H37F H 0.707771 0.507933 1.034901 0.075 Uiso 0.291(10) 1 calc R U P A 2

loop_
_atom_site_aniso_label
_atom_site_aniso_U_11
_atom_site_aniso_U_22
_atom_site_aniso_U_33
_atom_site_aniso_U_23
_atom_site_aniso_U_13
_atom_site_aniso_U_12
N2 0.0240(10) 0.0314(11) 0.0263(11) -0.0147(9) -0.0027(8) -0.0028(9)
N1 0.0217(10) 0.0252(10) 0.0202(10) -0.0092(8) 0.0021(8) -0.0074(8)
C13 0.0187(12) 0.0208(11) 0.0250(13) -0.0090(10) 0.0024(9) -0.0063(9)
O4 0.0209(9) 0.0409(10) 0.0294(9) -0.0186(8) 0.0000(7) -0.0059(7)
O2 0.0214(9) 0.0466(11) 0.0402(10) -0.0239(9) -0.0047(8) -0.0035(8)
O3 0.0300(9) 0.0413(11) 0.0258(9) -0.0167(8) 0.0054(8) -0.0114(8)
C8 0.0221(12) 0.0219(12) 0.0251(12) -0.0112(10) 0.0027(10) -0.0056(9)
O1 0.0243(9) 0.0371(10) 0.0233(9) -0.0112(7) 0.0082(7) -0.0094(7)
C14 0.0193(12) 0.0199(11) 0.0281(13) -0.0108(10) 0.0026(10) -0.0051(9)
C11 0.0200(12) 0.0226(12) 0.0253(12) -0.0098(10) 0.0011(9) -0.0061(9)
C1 0.0230(12) 0.0191(12) 0.0243(12) -0.0065(9) 0.0029(10) -0.0062(9)
C5 0.0202(12) 0.0289(13) 0.0298(13) -0.0139(11) 0.0003(10) -0.0050(10)
C12 0.0223(12) 0.0231(12) 0.0231(12) -0.0102(10) 0.0023(10) -0.0060(9)
C10 0.0181(11) 0.0295(13) 0.0299(13) -0.0145(11) 0.0035(10) -0.0069(10)
C2 0.0202(11) 0.0222(12) 0.0271(13) -0.0104(10) 0.0036(10) -0.0067(9)
C9 0.0210(12) 0.0262(12) 0.0276(13) -0.0131(10) 0.0049(10) -0.0076(10)
C3 0.0202(12) 0.0378(15) 0.0291(13) -0.0155(11) 0.0059(10) -0.0092(10)
N3 0.0271(11) 0.0310(12) 0.0330(13) -0.0115(10) 0.0029(9) -0.0076(9)
O6 0.0328(11) 0.0542(13) 0.0337(11) -0.0099(10) 0.0097(9) -0.0029(9)
C7 0.0238(12) 0.0248(12) 0.0278(13) -0.0137(10) 0.0025(11) -0.0061(10)
C26 0.0261(13) 0.0246(13) 0.0327(14) -0.0117(11) 0.0000(10) -0.0045(10)
C6 0.0225(13) 0.0284(14) 0.0327(14) -0.0148(11) 0.0002(10) -0.0031(10)
C25 0.0263(12) 0.0233(12) 0.0272(13) -0.0127(10) 0.0003(10) -0.0061(10)
C76 0.0273(13) 0.0235(12) 0.0331(14) -0.0138(10) -0.0002(11) -0.0054(10)
O5 0.0268(9) 0.0430(11) 0.0331(11) -0.0115(9) -0.0009(8) -0.0112(8)
C32 0.0276(13) 0.0358(15) 0.0440(16) -0.0165(13) 0.0034(12) -0.0070(11)
C33 0.0286(13) 0.0300(14) 0.0331(14) -0.0133(11) -0.0012(11) -0.0052(11)
C27 0.0351(14) 0.0274(14) 0.0314(14) -0.0070(11) 0.0036(11) -0.0102(11)
C29 0.0338(14) 0.0245(13) 0.0334(14) -0.0089(11) -0.0030(11) -0.0071(11)
C4 0.0165(11) 0.0396(15) 0.0356(14) -0.0198(12) 0.0020(10) -0.0063(10)
C16 0.0181(11) 0.0337(14) 0.0241(12) -0.0142(10) 0.0029(9) -0.0047(10)
C28 0.0401(15) 0.0264(13) 0.0299(14) -0.0036(11) -0.0052(12) -0.0067(11)
C31 0.0285(14) 0.0344(15) 0.0521(18) -0.0136(14) -0.0082(13) -0.0030(11)
C17 0.0216(12) 0.0469(16) 0.0307(14) -0.0234(12) 0.0004(10) -0.0021(11)
C30 0.0365(15) 0.0308(15) 0.0413(16) -0.0067(13) -0.0091(12) -0.0046(12)
C23 0.0345(14) 0.0533(19) 0.0199(13) -0.0077(12) 0.0008(11) 0.0012(13)
C22 0.0254(13) 0.063(2) 0.0253(13) -0.0211(13) -0.0011(10) 0.0042(13)
C19 0.0433(18) 0.085(3) 0.079(3) -0.067(2) -0.0082(18) 0.0000(18)
C34 0.0315(14) 0.0423(16) 0.0304(14) -0.0208(12) -0.0036(11) -0.0033(12)
C18 0.0318(14) 0.0523(19) 0.0521(18) -0.0354(15) -0.0014(13) -0.0045(13)
C15 0.0196(11) 0.0323(13) 0.0198(12) -0.0104(10) 0.0022(9) -0.0051(10)
C24 0.0297(14) 0.0354(15) 0.0247(13) -0.0052(11) 0.0012(11) -0.0031(11)
C20 0.049(2) 0.115(4) 0.056(2) -0.066(3) -0.0157(17) 0.015(2)
C21 0.0398(17) 0.089(3) 0.0373(17) -0.0390(18) -0.0069(13) 0.0099(17)
C35 0.055(2) 0.0529(19) 0.0313(15) -0.0200(14) -0.0075(14) 0.0136(15)
C50 0.0220(12) 0.0225(12) 0.0299(14) -0.0132(10) -0.0019(10) -0.0041(9)
N48 0.0198(10) 0.0319(12) 0.0273(11) -0.0147(9) 0.0033(8) -0.0072(8)
C39 0.0219(12) 0.0212(12) 0.0300(13) -0.0128(10) -0.0020(10) -0.0038(9)
O10 0.0194(10) 0.0871(17) 0.0483(12) -0.0452(12) 0.0031(8) -0.0121(10)
C42 0.0207(12) 0.0303(13) 0.0339(14) -0.0175(11) 0.0004(10) -0.0042(10)
O8 0.0188(9) 0.0677(15) 0.0458(12) -0.0356(11) 0.0018(8) -0.0061(9)
C48 0.0207(12) 0.0291(13) 0.0329(14) -0.0172(11) -0.0013(10) -0.0031(10)
O7 0.0279(9) 0.0363(10) 0.0282(10) -0.0114(8) -0.0014(7) -0.0062(8)
C41 0.0196(12) 0.0330(14) 0.0351(14) -0.0157(11) -0.0035(10) -0.0050(10)
N55 0.0255(11) 0.0638(17) 0.0356(13) -0.0281(12) 0.0018(10) -0.0041(11)
C40 0.0257(12) 0.0287(13) 0.0292(13) -0.0137(11) -0.0046(10) -0.0058(10)
C47 0.0192(12) 0.0406(16) 0.0378(15) -0.0221(12) -0.0026(11) -0.0011(11)
C51 0.0211(12) 0.0257(13) 0.0307(14) -0.0153(11) -0.0017(10) -0.0024(10)
C45 0.0219(13) 0.0405(15) 0.0314(14) -0.0201(12) -0.0007(11) 0.0000(11)
C49 0.0224(13) 0.0401(15) 0.0376(15) -0.0256(12) 0.0006(11) -0.0065(11)
C62 0.0257(12) 0.0294(13) 0.0212(12) -0.0126(10) 0.0078(9) -0.0053(10)
C71 0.0290(13) 0.0292(13) 0.0300(13) -0.0172(11) 0.0090(10) -0.0071(10)
C38 0.0223(12) 0.0242(12) 0.0300(14) -0.0125(10) -0.0023(10) -0.0030(9)
O11 0.0262(9) 0.0571(13) 0.0369(11) -0.0210(10) 0.0027(8) -0.0078(9)
N82 0.0324(12) 0.0545(16) 0.0267(12) -0.0144(11) -0.0023(10) -0.0032(11)
O9 0.0305(12) 0.158(3) 0.0423(13) -0.0575(17) -0.0029(10) -0.0012(15)
C46 0.0246(13) 0.0456(16) 0.0340(15) -0.0232(13) -0.0053(11) -0.0018(12)
C52 0.0217(12) 0.0345(14) 0.0292(13) -0.0109(11) 0.0034(10) -0.0100(11)
C43 0.0226(14) 0.0476(18) 0.0387(16) -0.0257(13) -0.0008(11) -0.0048(12)
C44 0.0281(15) 0.070(2) 0.0357(16) -0.0287(15) -0.0012(13) -0.0035(14)
C70 0.0309(14) 0.0413(16) 0.0393(15) -0.0239(13) 0.0036(11) -0.0089(12)
C53 0.0212(11) 0.0345(14) 0.0218(12) -0.0095(10) 0.0029(9) -0.0109(10)
C66 0.0385(16) 0.0282(14) 0.0507(18) -0.0183(13) 0.0125(13) -0.0109(12)
C54 0.0249(12) 0.0473(16) 0.0200(12) -0.0080(11) 0.0023(10) -0.0114(12)
C63 0.0323(14) 0.0364(15) 0.0241(13) -0.0130(11) 0.0036(10) -0.0028(11)
O12 0.0679(17) 0.115(3) 0.0350(13) -0.0076(14) -0.0209(12) -0.0251(17)
C69 0.0339(15) 0.060(2) 0.061(2) -0.0406(18) -0.0036(14) -0.0063(14)
C59 0.0342(15) 0.057(2) 0.0275(14) 0.0005(13) 0.0005(12) -0.0219(14)
C58 0.0400(17) 0.085(3) 0.0278(16) -0.0009(16) 0.0064(13) -0.0290(18)
C68 0.0342(16) 0.057(2) 0.094(3) -0.052(2) 0.0061(18) -0.0183(15)
C61 0.0360(15) 0.0346(16) 0.0490(18) -0.0086(13) -0.0019(13) -0.0145(12)
C56 0.0321(15) 0.100(3) 0.0325(16) -0.0351(19) 0.0069(13) -0.0082(17)
C60 0.0429(17) 0.0410(18) 0.0489(19) 0.0013(14) 0.0002(14) -0.0228(15)
C64 0.0476(18) 0.0344(16) 0.0326(15) -0.0036(12) 0.0038(13) 0.0001(13)
C65 0.0496(18) 0.0286(15) 0.0522(19) -0.0054(14) 0.0138(15) -0.0109(13)
C57 0.0359(17) 0.117(4) 0.0213(15) -0.0136(19) 0.0104(12) -0.029(2)
C72 0.0318(15) 0.069(2) 0.0449(18) -0.0357(17) 0.0041(13) -0.0090(15)
C55 0.0311(14) 0.061(2) 0.0272(14) -0.0193(13) 0.0051(11) -0.0082(13)
C67 0.0449(18) 0.0413(18) 0.082(3) -0.0320(18) 0.0180(18) -0.0222(15)
C73 0.085(3) 0.112(4) 0.066(3) -0.057(3) 0.028(2) -0.062(3)
C74A 0.036(4) 0.055(5) 0.026(3) -0.016(3) 0.006(3) -0.015(4)
C75A 0.027(4) 0.047(4) 0.045(5) 0.006(3) 0.011(3) -0.011(3)
C74B 0.035(4) 0.061(6) 0.048(4) 0.010(4) 0.009(3) 0.001(4)
C75B 0.094(7) 0.141(12) 0.056(6) -0.042(8) 0.032(6) -0.084(8)
C36A 0.049(4) 0.044(4) 0.034(3) -0.018(3) -0.012(2) -0.005(3)
C37A 0.084(4) 0.059(3) 0.043(3) -0.016(3) -0.028(3) -0.004(3)
C36B 0.046(8) 0.033(8) 0.047(8) -0.023(7) -0.003(6) -0.009(6)
C37B 0.053(8) 0.049(7) 0.054(7) -0.021(6) -0.022(6) 0.002(5)

loop_
_atom_type_symbol
_atom_type_description
_atom_type_scat_dispersion_real
_atom_type_scat_dispersion_imag
_atom_type_scat_source
C C 0.0181 0.0091 'International Tables Vol C Tables 4.2.6.8 and 6.1.1.4'
H H 0.0000 0.0000 'International Tables Vol C Tables 4.2.6.8 and 6.1.1.4'
N N 0.0311 0.0180 'International Tables Vol C Tables 4.2.6.8 and 6.1.1.4'
O O 0.0492 0.0322 'International Tables Vol C Tables 4.2.6.8 and 6.1.1.4'

loop_
_geom_angle_atom_site_label_1
_geom_angle_atom_site_label_2
_geom_angle_atom_site_label_3
_geom_angle
_geom_angle_site_symmetry_1
_geom_angle_site_symmetry_3
_geom_angle_publ_flag
C7 N2 C6 124.9(2) . . ?
C7 N2 C34 118.3(2) . . ?
C6 N2 C34 116.7(2) . . ?
C1 N1 C15 116.3(2) . . ?
C12 N1 C1 125.0(2) . . ?
C12 N1 C15 118.7(2) . . ?
C14 C13 C11 119.5(2) . . ?
C14 C13 C2 119.5(2) . . ?
C2 C13 C11 121.0(2) . . ?
C14 C8 C7 120.0(2) . . ?
C9 C8 C14 119.9(2) . . ?
C9 C8 C7 120.1(2) . . ?
C13 C14 C8 119.7(2) . . ?
C13 C14 C5 119.4(2) . . ?
C8 C14 C5 120.9(2) . . ?
C13 C11 C12 120.1(2) . . ?
C10 C11 C13 119.9(2) . . ?
C10 C11 C12 120.0(2) . . ?
N1 C1 C2 116.5(2) . . ?
O1 C1 N1 120.1(2) . . ?
O1 C1 C2 123.3(2) . . ?
C14 C5 C6 120.0(2) . . ?
C4 C5 C14 119.7(2) . . ?
C4 C5 C6 120.3(2) . . ?
N1 C12 C11 116.6(2) . . ?
O4 C12 N1 120.2(2) . . ?
O4 C12 C11 123.2(2) . . ?
C11 C10 H10 119.7 . . ?
C11 C10 C9 120.6(2) . . ?
C9 C10 H10 119.7 . . ?
C13 C2 C1 120.2(2) . . ?
C3 C2 C13 120.3(2) . . ?
C3 C2 C1 119.5(2) . . ?
C8 C9 C10 120.4(2) . . ?
C8 C9 H9 119.8 . . ?
C10 C9 H9 119.8 . . ?
C2 C3 H3 120.1 . . ?
C2 C3 C4 119.8(2) . . ?
C4 C3 H3 120.1 . . ?
O6 N3 C26 117.1(2) . . ?
O5 N3 O6 123.6(2) . . ?
O5 N3 C26 119.3(2) . . ?
N2 C7 C8 117.1(2) . . ?
O3 C7 N2 120.9(2) . . ?
O3 C7 C8 122.0(2) . . ?
C25 C26 N3 120.4(2) . . ?
C25 C26 C27 123.3(2) . . ?
C27 C26 N3 116.3(2) . . ?
N2 C6 C5 116.9(2) . . ?
O2 C6 N2 120.8(3) . . ?
O2 C6 C5 122.3(2) . . ?
C26 C25 C76 117.2(2) . . ?
C26 C25 C16 124.4(2) . . ?
C76 C25 C16 118.0(2) . . ?
C33 C76 C25 121.6(2) . . ?
C29 C76 C25 120.2(2) . . ?
C29 C76 C33 118.2(2) . . ?
C33 C32 H32 119.5 . . ?
C33 C32 C31 121.0(3) . . ?
C31 C32 H32 119.5 . . ?
C76 C33 H33 119.8 . . ?
C32 C33 C76 120.5(3) . . ?
C32 C33 H33 119.8 . . ?
C26 C27 H27 120.2 . . ?
C28 C27 C26 119.6(2) . . ?
C28 C27 H27 120.2 . . ?
C76 C29 C28 119.0(2) . . ?
C30 C29 C76 119.6(2) . . ?
C30 C29 C28 121.4(3) . . ?
C5 C4 C3 121.3(2) . . ?
C5 C4 H4 119.4 . . ?
C3 C4 H4 119.4 . . ?
C17 C16 C25 122.4(2) . . ?
C15 C16 C25 118.7(2) . . ?
C15 C16 C17 118.8(2) . . ?
C27 C28 C29 120.6(2) . . ?
C27 C28 H28 119.7 . . ?
C29 C28 H28 119.7 . . ?
C32 C31 H31 119.9 . . ?
C30 C31 C32 120.2(3) . . ?
C30 C31 H31 119.9 . . ?
C22 C17 C16 119.5(3) . . ?
C22 C17 C18 118.7(3) . . ?
C18 C17 C16 121.9(3) . . ?
C29 C30 H30 119.7 . . ?
C31 C30 C29 120.5(3) . . ?
C31 C30 H30 119.7 . . ?
C22 C23 H23 119.6 . . ?
C24 C23 H23 119.6 . . ?
C24 C23 C22 120.7(3) . . ?
C17 C22 C23 119.1(3) . . ?
C21 C22 C17 119.4(3) . . ?
C21 C22 C23 121.5(3) . . ?
C18 C19 H19 119.5 . . ?
C18 C19 C20 121.0(4) . . ?
C20 C19 H19 119.5 . . ?
N2 C34 H34A 109.0 . . ?
N2 C34 H34B 109.0 . . ?
N2 C34 C35 113.0(3) . . ?
H34A C34 H34B 107.8 . . ?
C35 C34 H34A 109.0 . . ?
C35 C34 H34B 109.0 . . ?
C17 C18 H18 120.1 . . ?
C19 C18 C17 119.9(3) . . ?
C19 C18 H18 120.1 . . ?
C16 C15 N1 118.7(2) . . ?
C16 C15 C24 122.2(3) . . ?
C24 C15 N1 119.1(2) . . ?
C23 C24 C15 119.7(3) . . ?
C23 C24 H24 120.1 . . ?
C15 C24 H24 120.1 . . ?
C19 C20 H20 119.9 . . ?
C21 C20 C19 120.1(3) . . ?
C21 C20 H20 119.9 . . ?
C22 C21 H21 119.5 . . ?
C20 C21 C22 120.9(4) . . ?
C20 C21 H21 119.5 . . ?
C34 C35 H35A 110.5 . . ?
C34 C35 H35B 110.5 . . ?
C34 C35 H35C 105.7 . . ?
C34 C35 H35D 105.7 . . ?
C34 C35 C36A 106.3(4) . . ?
H35A C35 H35B 108.7 . . ?
H35C C35 H35D 106.1 . . ?
C36A C35 H35A 110.5 . . ?
C36A C35 H35B 110.5 . . ?
C36B C35 C34 126.4(7) . . ?
C36B C35 H35C 105.7 . . ?
C36B C35 H35D 105.7 . . ?
C48 C50 C39 121.6(2) . . ?
C48 C50 C51 119.0(2) . . ?
C51 C50 C39 119.4(2) . . ?
C49 N48 C38 125.6(2) . . ?
C49 N48 C52 116.6(2) . . ?
C38 N48 C52 117.6(2) . . ?
C50 C39 C38 119.5(2) . . ?
C40 C39 C50 119.9(2) . . ?
C40 C39 C38 120.5(2) . . ?
C41 C42 C51 120.4(2) . . ?
C41 C42 C43 120.0(2) . . ?
C51 C42 C43 119.6(2) . . ?
C50 C48 C49 119.7(2) . . ?
C47 C48 C50 120.6(2) . . ?
C47 C48 C49 119.6(2) . . ?
C42 C41 H41 119.8 . . ?
C42 C41 C40 120.5(2) . . ?
C40 C41 H41 119.8 . . ?
C43 N55 C72 116.7(2) . . ?
C44 N55 C43 125.1(2) . . ?
C44 N55 C72 118.1(3) . . ?
C39 C40 C41 120.3(2) . . ?
C39 C40 H40 119.8 . . ?
C41 C40 H40 119.8 . . ?
C48 C47 H47 119.8 . . ?
C48 C47 C46 120.3(2) . . ?
C46 C47 H47 119.8 . . ?
C42 C51 C50 119.3(2) . . ?
C45 C51 C50 119.3(2) . . ?
C45 C51 C42 121.4(2) . . ?
C51 C45 C44 119.7(2) . . ?
C46 C45 C51 120.7(2) . . ?
C46 C45 C44 119.5(3) . . ?
N48 C49 C48 117.1(2) . . ?
O10 C49 N48 120.6(2) . . ?
O10 C49 C48 122.3(3) . . ?
C71 C62 C53 118.3(2) . . ?
C63 C62 C71 117.8(2) . . ?
C63 C62 C53 123.7(2) . . ?
C70 C71 C62 121.7(2) . . ?
C70 C71 C66 118.8(3) . . ?
C66 C71 C62 119.5(3) . . ?
N48 C38 C39 116.0(2) . . ?
O7 C38 N48 120.9(2) . . ?
O7 C38 C39 123.1(2) . . ?
O11 N82 C63 119.4(2) . . ?
O11 N82 O12 123.7(3) . . ?
O12 N82 C63 116.9(3) . . ?
C47 C46 H46 120.0 . . ?
C45 C46 C47 120.0(3) . . ?
C45 C46 H46 120.0 . . ?
C53 C52 N48 119.0(2) . . ?
C53 C52 C61 122.7(2) . . ?
C61 C52 N48 118.3(3) . . ?
O8 C43 C42 122.3(3) . . ?
O8 C43 N55 120.8(3) . . ?
N55 C43 C42 116.9(2) . . ?
N55 C44 C45 117.1(3) . . ?
O9 C44 N55 121.6(3) . . ?
O9 C44 C45 121.3(3) . . ?
C71 C70 H70 119.8 . . ?
C69 C70 C71 120.4(3) . . ?
C69 C70 H70 119.8 . . ?
C52 C53 C62 119.5(2) . . ?
C52 C53 C54 118.8(2) . . ?
C54 C53 C62 121.8(2) . . ?
C71 C66 C67 118.7(3) . . ?
C65 C66 C71 119.3(3) . . ?
C65 C66 C67 121.9(3) . . ?
C59 C54 C53 118.5(3) . . ?
C55 C54 C53 121.7(3) . . ?
C55 C54 C59 119.8(2) . . ?
C62 C63 N82 121.3(2) . . ?
C62 C63 C64 122.5(3) . . ?
C64 C63 N82 116.3(3) . . ?
C70 C69 H69 119.7 . . ?
C70 C69 C68 120.5(3) . . ?
C68 C69 H69 119.7 . . ?
C58 C59 C54 118.2(3) . . ?
C60 C59 C54 120.1(2) . . ?
C60 C59 C58 121.7(3) . . ?
C59 C58 H58 119.5 . . ?
C57 C58 C59 120.9(4) . . ?
C57 C58 H58 119.5 . . ?
C69 C68 H68 119.7 . . ?
C67 C68 C69 120.5(3) . . ?
C67 C68 H68 119.7 . . ?
C52 C61 H61 120.4 . . ?
C60 C61 C52 119.2(3) . . ?
C60 C61 H61 120.4 . . ?
C57 C56 H56 119.9 . . ?
C55 C56 H56 119.9 . . ?
C55 C56 C57 120.1(4) . . ?
C59 C60 H60 119.6 . . ?
C61 C60 C59 120.7(3) . . ?
C61 C60 H60 119.6 . . ?
C63 C64 H64 120.3 . . ?
C65 C64 C63 119.3(3) . . ?
C65 C64 H64 120.3 . . ?
C66 C65 H65 119.3 . . ?
C64 C65 C66 121.5(3) . . ?
C64 C65 H65 119.3 . . ?
C58 C57 C56 120.8(3) . . ?
C58 C57 H57 119.6 . . ?
C56 C57 H57 119.6 . . ?
N55 C72 H72A 109.6 . . ?
N55 C72 H72B 109.6 . . ?
N55 C72 C73 110.3(3) . . ?
H72A C72 H72B 108.1 . . ?
C73 C72 H72A 109.6 . . ?
C73 C72 H72B 109.6 . . ?
C54 C55 H55 119.9 . . ?
C56 C55 C54 120.1(3) . . ?
C56 C55 H55 119.9 . . ?
C66 C67 H67 119.5 . . ?
C68 C67 C66 121.0(3) . . ?
C68 C67 H67 119.5 . . ?
C72 C73 H73A 107.2 . . ?
C72 C73 H73B 107.2 . . ?
C72 C73 H73C 112.5 . . ?
C72 C73 H73D 112.5 . . ?
C72 C73 C74A 120.5(5) . . ?
C72 C73 C74B 96.1(5) . . ?
H73A C73 H73B 106.8 . . ?
H73C C73 H73D 110.1 . . ?
C74A C73 H73A 107.2 . . ?
C74A C73 H73B 107.2 . . ?
C74B C73 H73C 112.5 . . ?
C74B C73 H73D 112.5 . . ?
C73 C74A H74A 110.1 . . ?
C73 C74A H74B 110.1 . . ?
H74A C74A H74B 108.5 . . ?
C75A C74A C73 107.8(7) . . ?
C75A C74A H74A 110.1 . . ?
C75A C74A H74B 110.1 . . ?
C74A C75A H75A 109.5 . . ?
C74A C75A H75B 109.5 . . ?
C74A C75A H75C 109.5 . . ?
H75A C75A H75B 109.5 . . ?
H75A C75A H75C 109.5 . . ?
H75B C75A H75C 109.5 . . ?
C73 C74B H74C 111.7 . . ?
C73 C74B H74D 111.7 . . ?
H74C C74B H74D 109.4 . . ?
C75B C74B C73 100.6(9) . . ?
C75B C74B H74C 111.7 . . ?
C75B C74B H74D 111.7 . . ?
C74B C75B H75D 109.5 . . ?
C74B C75B H75E 109.5 . . ?
C74B C75B H75F 109.5 . . ?
H75D C75B H75E 109.5 . . ?
H75D C75B H75F 109.5 . . ?
H75E C75B H75F 109.5 . . ?
C35 C36A H36A 109.4 . . ?
C35 C36A H36B 109.4 . . ?
H36A C36A H36B 108.0 . . ?
C37A C36A C35 111.3(6) . . ?
C37A C36A H36A 109.4 . . ?
C37A C36A H36B 109.4 . . ?
C36A C37A H37A 109.5 . . ?
C36A C37A H37B 109.5 . . ?
C36A C37A H37C 109.5 . . ?
H37A C37A H37B 109.5 . . ?
H37A C37A H37C 109.5 . . ?
H37B C37A H37C 109.5 . . ?
C35 C36B H36C 111.1 . . ?
C35 C36B H36D 111.1 . . ?
C35 C36B C37B 103.5(12) . . ?
H36C C36B H36D 109.0 . . ?
C37B C36B H36C 111.1 . . ?
C37B C36B H36D 111.1 . . ?
C36B C37B H37D 109.5 . . ?
C36B C37B H37E 109.5 . . ?
C36B C37B H37F 109.5 . . ?
H37D C37B H37E 109.5 . . ?
H37D C37B H37F 109.5 . . ?
H37E C37B H37F 109.5 . . ?

loop_
_geom_bond_atom_site_label_1
_geom_bond_atom_site_label_2
_geom_bond_distance
_geom_bond_site_symmetry_2
_geom_bond_publ_flag
N2 C7 1.397(3) . ?
N2 C6 1.403(3) . ?
N2 C34 1.484(4) . ?
N1 C1 1.413(3) . ?
N1 C12 1.404(3) . ?
N1 C15 1.449(3) . ?
C13 C14 1.407(4) . ?
C13 C11 1.416(3) . ?
C13 C2 1.415(3) . ?
O4 C12 1.212(3) . ?
O2 C6 1.216(3) . ?
O3 C7 1.217(3) . ?
C8 C14 1.413(3) . ?
C8 C9 1.382(4) . ?
C8 C7 1.482(4) . ?
O1 C1 1.213(3) . ?
C14 C5 1.414(3) . ?
C11 C12 1.482(4) . ?
C11 C10 1.379(3) . ?
C1 C2 1.476(4) . ?
C5 C6 1.480(4) . ?
C5 C4 1.380(4) . ?
C10 H10 0.9500 . ?
C10 C9 1.404(4) . ?
C2 C3 1.381(4) . ?
C9 H9 0.9500 . ?
C3 H3 0.9500 . ?
C3 C4 1.397(4) . ?
N3 O6 1.235(3) . ?
N3 C26 1.471(3) . ?
N3 O5 1.218(3) . ?
C26 C25 1.378(4) . ?
C26 C27 1.408(4) . ?
C25 C76 1.430(4) . ?
C25 C16 1.494(4) . ?
C76 C33 1.426(4) . ?
C76 C29 1.420(4) . ?
C32 H32 0.9500 . ?
C32 C33 1.368(4) . ?
C32 C31 1.397(4) . ?
C33 H33 0.9500 . ?
C27 H27 0.9500 . ?
C27 C28 1.356(4) . ?
C29 C28 1.426(4) . ?
C29 C30 1.415(4) . ?
C4 H4 0.9500 . ?
C16 C17 1.426(4) . ?
C16 C15 1.377(4) . ?
C28 H28 0.9500 . ?
C31 H31 0.9500 . ?
C31 C30 1.369(4) . ?
C17 C22 1.418(4) . ?
C17 C18 1.419(5) . ?
C30 H30 0.9500 . ?
C23 H23 0.9500 . ?
C23 C22 1.429(5) . ?
C23 C24 1.357(5) . ?
C22 C21 1.410(5) . ?
C19 H19 0.9500 . ?
C19 C18 1.374(5) . ?
C19 C20 1.404(7) . ?
C34 H34A 0.9900 . ?
C34 H34B 0.9900 . ?
C34 C35 1.507(4) . ?
C18 H18 0.9500 . ?
C15 C24 1.409(3) . ?
C24 H24 0.9500 . ?
C20 H20 0.9500 . ?
C20 C21 1.354(7) . ?
C21 H21 0.9500 . ?
C35 H35A 0.9900 . ?
C35 H35B 0.9900 . ?
C35 H35C 0.9900 . ?
C35 H35D 0.9900 . ?
C35 C36A 1.580(7) . ?
C35 C36B 1.432(17) . ?
C50 C39 1.421(4) . ?
C50 C48 1.406(4) . ?
C50 C51 1.413(3) . ?
N48 C49 1.394(4) . ?
N48 C38 1.411(3) . ?
N48 C52 1.455(3) . ?
C39 C40 1.374(4) . ?
C39 C38 1.487(3) . ?
O10 C49 1.214(3) . ?
C42 C41 1.375(4) . ?
C42 C51 1.407(4) . ?
C42 C43 1.487(4) . ?
O8 C43 1.213(3) . ?
C48 C47 1.375(4) . ?
C48 C49 1.479(4) . ?
O7 C38 1.204(3) . ?
C41 H41 0.9500 . ?
C41 C40 1.408(4) . ?
N55 C43 1.394(4) . ?
N55 C44 1.390(4) . ?
N55 C72 1.481(4) . ?
C40 H40 0.9500 . ?
C47 H47 0.9500 . ?
C47 C46 1.401(4) . ?
C51 C45 1.404(4) . ?
C45 C46 1.374(4) . ?
C45 C44 1.483(4) . ?
C62 C71 1.432(4) . ?
C62 C53 1.490(4) . ?
C62 C63 1.384(4) . ?
C71 C70 1.414(4) . ?
C71 C66 1.420(4) . ?
O11 N82 1.216(3) . ?
N82 C63 1.475(4) . ?
N82 O12 1.225(3) . ?
O9 C44 1.213(4) . ?
C46 H46 0.9500 . ?
C52 C53 1.371(4) . ?
C52 C61 1.397(4) . ?
C70 H70 0.9500 . ?
C70 C69 1.371(5) . ?
C53 C54 1.426(3) . ?
C66 C65 1.409(5) . ?
C66 C67 1.421(5) . ?
C54 C59 1.421(4) . ?
C54 C55 1.408(5) . ?
C63 C64 1.410(4) . ?
C69 H69 0.9500 . ?
C69 C68 1.404(5) . ?
C59 C58 1.419(4) . ?
C59 C60 1.401(5) . ?
C58 H58 0.9500 . ?
C58 C57 1.358(6) . ?
C68 H68 0.9500 . ?
C68 C67 1.347(6) . ?
C61 H61 0.9500 . ?
C61 C60 1.367(4) . ?
C56 H56 0.9500 . ?
C56 C57 1.407(6) . ?
C56 C55 1.377(4) . ?
C60 H60 0.9500 . ?
C64 H64 0.9500 . ?
C64 C65 1.350(5) . ?
C65 H65 0.9500 . ?
C57 H57 0.9500 . ?
C72 H72A 0.9900 . ?
C72 H72B 0.9900 . ?
C72 C73 1.497(6) . ?
C55 H55 0.9500 . ?
C67 H67 0.9500 . ?
C73 H73A 0.9900 . ?
C73 H73B 0.9900 . ?
C73 H73C 0.9900 . ?
C73 H73D 0.9900 . ?
C73 C74A 1.515(7) . ?
C73 C74B 1.739(10) . ?
C74A H74A 0.9900 . ?
C74A H74B 0.9900 . ?
C74A C75A 1.471(12) . ?
C75A H75A 0.9800 . ?
C75A H75B 0.9800 . ?
C75A H75C 0.9800 . ?
C74B H74C 0.9900 . ?
C74B H74D 0.9900 . ?
C74B C75B 1.567(17) . ?
C75B H75D 0.9800 . ?
C75B H75E 0.9800 . ?
C75B H75F 0.9800 . ?
C36A H36A 0.9900 . ?
C36A H36B 0.9900 . ?
C36A C37A 1.518(9) . ?
C37A H37A 0.9800 . ?
C37A H37B 0.9800 . ?
C37A H37C 0.9800 . ?
C36B H36C 0.9900 . ?
C36B H36D 0.9900 . ?
C36B C37B 1.53(2) . ?
C37B H37D 0.9800 . ?
C37B H37E 0.9800 . ?
C37B H37F 0.9800 . ?

loop_
_geom_torsion_atom_site_label_1
_geom_torsion_atom_site_label_2
_geom_torsion_atom_site_label_3
_geom_torsion_atom_site_label_4
_geom_torsion
_geom_torsion_site_symmetry_1
_geom_torsion_site_symmetry_2
_geom_torsion_site_symmetry_3
_geom_torsion_site_symmetry_4
_geom_torsion_publ_flag
N2 C34 C35 C36A 170.6(3) . . . . ?
N2 C34 C35 C36B -173.2(9) . . . . ?
N1 C1 C2 C13 -5.2(3) . . . . ?
N1 C1 C2 C3 173.8(2) . . . . ?
N1 C15 C24 C23 175.9(2) . . . . ?
C13 C14 C5 C6 178.5(2) . . . . ?
C13 C14 C5 C4 -1.2(4) . . . . ?
C13 C11 C12 N1 -1.2(3) . . . . ?
C13 C11 C12 O4 177.0(2) . . . . ?
C13 C11 C10 C9 -2.9(4) . . . . ?
C13 C2 C3 C4 -0.5(4) . . . . ?
C8 C14 C5 C6 -0.3(4) . . . . ?
C8 C14 C5 C4 -180.0(2) . . . . ?
O1 C1 C2 C13 176.3(2) . . . . ?
O1 C1 C2 C3 -4.7(4) . . . . ?
C14 C13 C11 C12 -175.6(2) . . . . ?
C14 C13 C11 C10 2.2(4) . . . . ?
C14 C13 C2 C1 179.0(2) . . . . ?
C14 C13 C2 C3 -0.1(4) . . . . ?
C14 C8 C9 C10 0.9(4) . . . . ?
C14 C8 C7 N2 2.7(3) . . . . ?
C14 C8 C7 O3 -177.8(2) . . . . ?
C14 C5 C6 N2 4.6(4) . . . . ?
C14 C5 C6 O2 -175.5(2) . . . . ?
C14 C5 C4 C3 0.7(4) . . . . ?
C11 C13 C14 C8 0.1(3) . . . . ?
C11 C13 C14 C5 -178.7(2) . . . . ?
C11 C13 C2 C1 -1.4(4) . . . . ?
C11 C13 C2 C3 179.5(2) . . . . ?
C11 C10 C9 C8 1.3(4) . . . . ?
C1 N1 C12 O4 175.6(2) . . . . ?
C1 N1 C12 C11 -6.0(3) . . . . ?
C1 N1 C15 C16 94.0(3) . . . . ?
C1 N1 C15 C24 -82.9(3) . . . . ?
C1 C2 C3 C4 -179.5(2) . . . . ?
C12 N1 C1 O1 -172.3(2) . . . . ?
C12 N1 C1 C2 9.2(3) . . . . ?
C12 N1 C15 C16 -82.6(3) . . . . ?
C12 N1 C15 C24 100.5(3) . . . . ?
C12 C11 C10 C9 174.9(2) . . . . ?
C10 C11 C12 N1 -179.1(2) . . . . ?
C10 C11 C12 O4 -0.8(4) . . . . ?
C2 C13 C14 C8 179.7(2) . . . . ?
C2 C13 C14 C5 0.9(3) . . . . ?
C2 C13 C11 C12 4.7(4) . . . . ?
C2 C13 C11 C10 -177.4(2) . . . . ?
C2 C3 C4 C5 0.1(4) . . . . ?
C9 C8 C14 C13 -1.6(4) . . . . ?
C9 C8 C14 C5 177.2(2) . . . . ?
C9 C8 C7 N2 -177.8(2) . . . . ?
C9 C8 C7 O3 1.7(4) . . . . ?
N3 C26 C25 C76 -177.4(2) . . . . ?
N3 C26 C25 C16 10.5(4) . . . . ?
N3 C26 C27 C28 -179.6(3) . . . . ?
O6 N3 C26 C25 -162.0(2) . . . . ?
O6 N3 C26 C27 16.8(4) . . . . ?
C7 N2 C6 O2 174.7(2) . . . . ?
C7 N2 C6 C5 -5.5(4) . . . . ?
C7 N2 C34 C35 95.3(3) . . . . ?
C7 C8 C14 C13 177.9(2) . . . . ?
C7 C8 C14 C5 -3.4(4) . . . . ?
C7 C8 C9 C10 -178.5(2) . . . . ?
C26 C25 C76 C33 176.8(3) . . . . ?
C26 C25 C76 C29 -4.1(4) . . . . ?
C26 C25 C16 C17 -96.8(3) . . . . ?
C26 C25 C16 C15 88.6(3) . . . . ?
C26 C27 C28 C29 -2.0(5) . . . . ?
C6 N2 C7 O3 -177.6(2) . . . . ?
C6 N2 C7 C8 1.9(4) . . . . ?
C6 N2 C34 C35 -87.9(3) . . . . ?
C6 C5 C4 C3 -179.0(2) . . . . ?
C25 C26 C27 C28 -0.8(4) . . . . ?
C25 C76 C33 C32 178.5(3) . . . . ?
C25 C76 C29 C28 1.5(4) . . . . ?
C25 C76 C29 C30 -178.0(3) . . . . ?
C25 C16 C17 C22 -173.4(2) . . . . ?
C25 C16 C17 C18 6.8(4) . . . . ?
C25 C16 C15 N1 -2.5(3) . . . . ?
C25 C16 C15 C24 174.3(2) . . . . ?
C76 C25 C16 C17 91.2(3) . . . . ?
C76 C25 C16 C15 -83.4(3) . . . . ?
C76 C29 C28 C27 1.6(4) . . . . ?
C76 C29 C30 C31 -0.5(5) . . . . ?
O5 N3 C26 C25 19.1(4) . . . . ?
O5 N3 C26 C27 -162.1(3) . . . . ?
C32 C31 C30 C29 -0.6(5) . . . . ?
C33 C76 C29 C28 -179.3(3) . . . . ?
C33 C76 C29 C30 1.1(4) . . . . ?
C33 C32 C31 C30 1.2(5) . . . . ?
C27 C26 C25 C76 3.9(4) . . . . ?
C27 C26 C25 C16 -168.2(3) . . . . ?
C29 C76 C33 C32 -0.6(4) . . . . ?
C4 C5 C6 N2 -175.8(2) . . . . ?
C4 C5 C6 O2 4.1(4) . . . . ?
C16 C25 C76 C33 -10.6(4) . . . . ?
C16 C25 C76 C29 168.5(3) . . . . ?
C16 C17 C22 C23 -0.6(4) . . . . ?
C16 C17 C22 C21 179.3(3) . . . . ?
C16 C17 C18 C19 178.9(3) . . . . ?
C16 C15 C24 C23 -0.8(4) . . . . ?
C28 C29 C30 C31 179.9(3) . . . . ?
C31 C32 C33 C76 -0.6(5) . . . . ?
C17 C16 C15 N1 -177.3(2) . . . . ?
C17 C16 C15 C24 -0.5(3) . . . . ?
C17 C22 C21 C20 1.9(5) . . . . ?
C30 C29 C28 C27 -178.9(3) . . . . ?
C23 C22 C21 C20 -178.3(3) . . . . ?
C22 C17 C18 C19 -0.9(4) . . . . ?
C22 C23 C24 C15 1.5(4) . . . . ?
C19 C20 C21 C22 -1.0(5) . . . . ?
C34 N2 C7 O3 -1.1(4) . . . . ?
C34 N2 C7 C8 178.5(2) . . . . ?
C34 N2 C6 O2 -1.9(4) . . . . ?
C34 N2 C6 C5 178.0(2) . . . . ?
C34 C35 C36A C37A -178.6(5) . . . . ?
C34 C35 C36B C37B -85.8(11) . . . . ?
C18 C17 C22 C23 179.2(3) . . . . ?
C18 C17 C22 C21 -0.9(4) . . . . ?
C18 C19 C20 C21 -0.9(5) . . . . ?
C15 N1 C1 O1 11.4(3) . . . . ?
C15 N1 C1 C2 -167.2(2) . . . . ?
C15 N1 C12 O4 -8.1(3) . . . . ?
C15 N1 C12 C11 170.3(2) . . . . ?
C15 C16 C17 C22 1.2(3) . . . . ?
C15 C16 C17 C18 -178.6(2) . . . . ?
C24 C23 C22 C17 -0.8(4) . . . . ?
C24 C23 C22 C21 179.4(3) . . . . ?
C20 C19 C18 C17 1.8(5) . . . . ?
C50 C39 C40 C41 -4.8(4) . . . . ?
C50 C39 C38 N48 -8.2(3) . . . . ?
C50 C39 C38 O7 170.6(3) . . . . ?
C50 C48 C47 C46 1.6(4) . . . . ?
C50 C48 C49 N48 -1.5(4) . . . . ?
C50 C48 C49 O10 178.8(3) . . . . ?
C50 C51 C45 C46 2.1(4) . . . . ?
C50 C51 C45 C44 -175.0(3) . . . . ?
N48 C52 C53 C62 -0.8(4) . . . . ?
N48 C52 C53 C54 -179.9(2) . . . . ?
N48 C52 C61 C60 -179.1(3) . . . . ?
C39 C50 C48 C47 -179.4(2) . . . . ?
C39 C50 C48 C49 -1.9(4) . . . . ?
C39 C50 C51 C42 -0.7(4) . . . . ?
C39 C50 C51 C45 177.6(2) . . . . ?
C42 C41 C40 C39 1.3(4) . . . . ?
C42 C51 C45 C46 -179.7(3) . . . . ?
C42 C51 C45 C44 3.2(4) . . . . ?
C48 C50 C39 C40 -176.9(2) . . . . ?
C48 C50 C39 C38 6.8(4) . . . . ?
C48 C50 C51 C42 -179.3(2) . . . . ?
C48 C50 C51 C45 -1.1(4) . . . . ?
C48 C47 C46 C45 -0.6(4) . . . . ?
C41 C42 C51 C50 -2.8(4) . . . . ?
C41 C42 C51 C45 179.0(3) . . . . ?
C41 C42 C43 O8 -0.8(4) . . . . ?
C41 C42 C43 N55 177.2(3) . . . . ?
N55 C72 C73 C74A 177.7(5) . . . . ?
N55 C72 C73 C74B 166.2(4) . . . . ?
C40 C39 C38 N48 175.6(2) . . . . ?
C40 C39 C38 O7 -5.7(4) . . . . ?
C47 C48 C49 N48 176.1(2) . . . . ?
C47 C48 C49 O10 -3.6(4) . . . . ?
C51 C50 C39 C40 4.4(4) . . . . ?
C51 C50 C39 C38 -171.8(2) . . . . ?
C51 C50 C48 C47 -0.7(4) . . . . ?
C51 C50 C48 C49 176.8(2) . . . . ?
C51 C42 C41 C40 2.6(4) . . . . ?
C51 C42 C43 O8 -179.4(3) . . . . ?
C51 C42 C43 N55 -1.4(4) . . . . ?
C51 C45 C46 C47 -1.2(5) . . . . ?
C51 C45 C44 N55 -0.1(5) . . . . ?
C51 C45 C44 O9 177.9(4) . . . . ?
C49 N48 C38 C39 5.1(4) . . . . ?
C49 N48 C38 O7 -173.7(3) . . . . ?
C49 N48 C52 C53 -84.9(3) . . . . ?
C49 N48 C52 C61 92.4(3) . . . . ?
C49 C48 C47 C46 -175.9(3) . . . . ?
C62 C71 C70 C69 178.3(3) . . . . ?
C62 C71 C66 C65 0.4(4) . . . . ?
C62 C71 C66 C67 -178.8(3) . . . . ?
C62 C53 C54 C59 178.2(3) . . . . ?
C62 C53 C54 C55 -0.6(4) . . . . ?
C62 C63 C64 C65 -1.8(5) . . . . ?
C71 C62 C53 C52 -83.0(3) . . . . ?
C71 C62 C53 C54 96.1(3) . . . . ?
C71 C62 C63 N82 -177.7(2) . . . . ?
C71 C62 C63 C64 3.3(4) . . . . ?
C71 C70 C69 C68 0.6(5) . . . . ?
C71 C66 C65 C64 1.2(5) . . . . ?
C71 C66 C67 C68 0.3(5) . . . . ?
C38 N48 C49 O10 179.3(3) . . . . ?
C38 N48 C49 C48 -0.4(4) . . . . ?
C38 N48 C52 C53 100.2(3) . . . . ?
C38 N48 C52 C61 -82.4(3) . . . . ?
C38 C39 C40 C41 171.5(2) . . . . ?
O11 N82 C63 C62 20.1(4) . . . . ?
O11 N82 C63 C64 -160.8(3) . . . . ?
N82 C63 C64 C65 179.1(3) . . . . ?
C46 C45 C44 N55 -177.2(3) . . . . ?
C46 C45 C44 O9 0.8(6) . . . . ?
C52 N48 C49 O10 5.0(4) . . . . ?
C52 N48 C49 C48 -174.7(2) . . . . ?
C52 N48 C38 C39 179.4(2) . . . . ?
C52 N48 C38 O7 0.6(4) . . . . ?
C52 C53 C54 C59 -2.7(4) . . . . ?
C52 C53 C54 C55 178.5(3) . . . . ?
C52 C61 C60 C59 0.8(5) . . . . ?
C43 C42 C41 C40 -176.0(3) . . . . ?
C43 C42 C51 C50 175.8(2) . . . . ?
C43 C42 C51 C45 -2.4(4) . . . . ?
C43 N55 C44 C45 -4.0(5) . . . . ?
C43 N55 C44 O9 177.9(4) . . . . ?
C43 N55 C72 C73 -86.3(4) . . . . ?
C44 N55 C43 C42 4.8(5) . . . . ?
C44 N55 C43 O8 -177.2(3) . . . . ?
C44 N55 C72 C73 92.9(4) . . . . ?
C44 C45 C46 C47 175.8(3) . . . . ?
C70 C71 C66 C65 -179.8(3) . . . . ?
C70 C71 C66 C67 1.0(4) . . . . ?
C70 C69 C68 C67 0.7(5) . . . . ?
C53 C62 C71 C70 -7.8(4) . . . . ?
C53 C62 C71 C66 172.0(2) . . . . ?
C53 C62 C63 N82 8.1(4) . . . . ?
C53 C62 C63 C64 -171.0(3) . . . . ?
C53 C52 C61 C60 -1.9(5) . . . . ?
C53 C54 C59 C58 -177.7(3) . . . . ?
C53 C54 C59 C60 1.8(4) . . . . ?
C53 C54 C55 C56 178.1(3) . . . . ?
C66 C71 C70 C69 -1.5(4) . . . . ?
C54 C59 C58 C57 -0.5(5) . . . . ?
C54 C59 C60 C61 -0.9(5) . . . . ?
C63 C62 C71 C70 177.7(2) . . . . ?
C63 C62 C71 C66 -2.5(4) . . . . ?
C63 C62 C53 C52 91.2(3) . . . . ?
C63 C62 C53 C54 -89.7(3) . . . . ?
C63 C64 C65 C66 -0.6(5) . . . . ?
O12 N82 C63 C62 -160.8(3) . . . . ?
O12 N82 C63 C64 18.3(4) . . . . ?
C69 C68 C67 C66 -1.2(5) . . . . ?
C59 C54 C55 C56 -0.6(4) . . . . ?
C59 C58 C57 C56 -0.5(5) . . . . ?
C58 C59 C60 C61 178.7(3) . . . . ?
C61 C52 C53 C62 -178.0(3) . . . . ?
C61 C52 C53 C54 2.8(4) . . . . ?
C60 C59 C58 C57 180.0(3) . . . . ?
C65 C66 C67 C68 -178.8(3) . . . . ?
C57 C56 C55 C54 -0.4(5) . . . . ?
C72 N55 C43 C42 -176.1(3) . . . . ?
C72 N55 C43 O8 1.9(5) . . . . ?
C72 N55 C44 C45 176.8(3) . . . . ?
C72 N55 C44 O9 -1.2(6) . . . . ?
C72 C73 C74A C75A -83.6(8) . . . . ?
C72 C73 C74B C75B -164.8(7) . . . . ?
C55 C54 C59 C58 1.0(4) . . . . ?
C55 C54 C59 C60 -179.4(3) . . . . ?
C55 C56 C57 C58 1.0(5) . . . . ?
C67 C66 C65 C64 -179.6(3) . . . . ?
